data_7237001
loop_
_publ_author_name
'Smetana, Volodymyr'
'Mudryk, Yaroslav'
'Pecharsky, Vitalij K.'
'Mudring, Anja-Verena'

_publ_section_title
;
 Controlling magnetism via transition metal exchange in the series of
 intermetallics Eu(T1,T2)5In (T = Cu, Ag, Au)
;
_journal_issue 6
_journal_name_full 'Journal of Materials Chemistry C'
_journal_page_first 1353
_journal_paper_doi 10.1039/C7TC04964A
_journal_volume 6
_journal_year 2018
_chemical_formula_sum 'Au3.94 Cu1.06 Eu In'
_chemical_formula_weight 1110.51
_space_group_IT_number 62
_space_group_name_Hall '-P 2ac 2n'
_space_group_name_H-M_alt 'P n m a'
_symmetry_cell_setting orthorhombic
_symmetry_space_group_name_H-M 'P n m a'
_atom_sites_solution_primary direct
_atom_sites_solution_secondary difmap
_audit_creation_method SHELXL-97
_audit_update_record
;
2017-08-01 deposited with the CCDC.
2017-12-18 downloaded from the CCDC.
;
_cell_angle_alpha 90.00
_cell_angle_beta 90.00
_cell_angle_gamma 90.00
_cell_formula_units_Z 4
_cell_length_a 8.9764(3)
_cell_length_b 5.4247(2)
_cell_length_c 11.1792(4)
_cell_measurement_reflns_used 6267
_cell_measurement_temperature 296(2)
_cell_measurement_theta_max 32.00
_cell_measurement_theta_min 2.91
_cell_volume 544.36(3)
_computing_structure_refinement 'SHELXL-97 (Sheldrick, 1997)'
_computing_structure_solution 'SHELXS-97 (Sheldrick, 1990)'
_diffrn_ambient_temperature 296(2)
_diffrn_measured_fraction_theta_full 0.981
_diffrn_measured_fraction_theta_max 0.981
_diffrn_measurement_device_type 'Bruker CCD'
_diffrn_radiation_monochromator graphite
_diffrn_radiation_source 'fine-focus sealed tube'
_diffrn_radiation_type MoK\a
_diffrn_radiation_wavelength 0.71073
_diffrn_reflns_av_R_equivalents 0.0652
_diffrn_reflns_av_sigmaI/netI 0.0484
_diffrn_reflns_limit_h_max 9
_diffrn_reflns_limit_h_min -13
_diffrn_reflns_limit_k_max 7
_diffrn_reflns_limit_k_min -7
_diffrn_reflns_limit_l_max 16
_diffrn_reflns_limit_l_min -16
_diffrn_reflns_number 6267
_diffrn_reflns_theta_full 32.00
_diffrn_reflns_theta_max 32.00
_diffrn_reflns_theta_min 2.91
_exptl_absorpt_coefficient_mu 125.217
_exptl_absorpt_correction_T_max 0.13
_exptl_absorpt_correction_T_min 0.11
_exptl_absorpt_correction_type empirical
_exptl_absorpt_process_details 'Blessing 1995'
_exptl_crystal_density_diffrn 13.550
_exptl_crystal_density_method 'not measured'
_exptl_crystal_description 'irregular fragment'
_exptl_crystal_F_000 1817
_exptl_crystal_size_max 0.08
_exptl_crystal_size_mid 0.08
_exptl_crystal_size_min 0.08
_refine_diff_density_max 3.253
_refine_diff_density_min -4.201
_refine_diff_density_rms 0.767
_refine_ls_extinction_coef 0.00111(7)
_refine_ls_extinction_expression Fc^*^=kFc[1+0.001xFc^2^\l^3^/sin(2\q)]^-1/4^
_refine_ls_extinction_method SHELXL
_refine_ls_goodness_of_fit_ref 1.053
_refine_ls_matrix_type full
_refine_ls_number_parameters 43
_refine_ls_number_reflns 984
_refine_ls_number_restraints 0
_refine_ls_restrained_S_all 1.053
_refine_ls_R_factor_all 0.0455
_refine_ls_R_factor_gt 0.0329
_refine_ls_shift/su_max 0.000
_refine_ls_shift/su_mean 0.000
_refine_ls_structure_factor_coef Fsqd
_refine_ls_weighting_details 'calc w=1/[\s^2^(Fo^2^)+(0.0218P)^2^+1.5012P] where P=(Fo^2^+2Fc^2^)/3'
_refine_ls_weighting_scheme calc
_refine_ls_wR_factor_gt 0.0621
_refine_ls_wR_factor_ref 0.0656
_reflns_number_gt 811
_reflns_number_total 984
_reflns_threshold_expression >2sigma(I)
_cod_data_source_file c7tc04964a2.cif
_cod_data_source_block eucu4
_cod_original_sg_symbol_H-M Pnma
_cod_database_code 7237001

loop_
_symmetry_equiv_pos_as_xyz
'x, y, z'
'-x+1/2, -y, z+1/2'
'-x, y+1/2, -z'
'x+1/2, -y+1/2, -z+1/2'
'-x, -y, -z'
'x-1/2, y, -z-1/2'
'x, -y-1/2, z'
'-x-1/2, y-1/2, z-1/2'

loop_
_atom_site_label
_atom_site_type_symbol
_atom_site_fract_x
_atom_site_fract_y
_atom_site_fract_z
_atom_site_U_iso_or_equiv
_atom_site_adp_type
_atom_site_occupancy
_atom_site_symmetry_multiplicity
_atom_site_calc_flag
_atom_site_refinement_flags
Eu1 Eu 0.24407(8) 0.2500 0.55974(7) 0.01009(19) Uani 1 2 d S
In2 In 0.35167(11) 0.2500 0.85438(9) 0.0079(2) Uani 1 2 d S
Au3 Au 0.43381(7) 0.51389(12) 0.30160(5) 0.0112(2) Uani 0.530(4) 1 d P
Cu3 Cu 0.43381(7) 0.51389(12) 0.30160(5) 0.0112(2) Uani 0.470(4) 1 d P
Au4 Au 0.08614(7) 0.2500 0.01616(5) 0.01206(17) Uani 1 2 d S
Au5 Au 0.18456(7) 0.2500 0.25637(6) 0.0123(2) Uani 0.883(5) 2 d SP
Cu5 Cu 0.18456(7) 0.2500 0.25637(6) 0.0123(2) Uani 0.117(5) 2 d SP
Au6 Au 0.43803(7) 0.2500 0.08543(5) 0.01413(18) Uani 1 2 d S

loop_
_atom_site_aniso_label
_atom_site_aniso_U_11
_atom_site_aniso_U_22
_atom_site_aniso_U_33
_atom_site_aniso_U_23
_atom_site_aniso_U_13
_atom_site_aniso_U_12
Eu1 0.0096(4) 0.0119(4) 0.0087(4) 0.000 -0.0013(3) 0.000
In2 0.0071(5) 0.0117(6) 0.0049(4) 0.000 -0.0006(4) 0.000
Au3 0.0116(4) 0.0131(4) 0.0090(3) -0.0050(2) -0.0008(2) 0.0013(2)
Cu3 0.0116(4) 0.0131(4) 0.0090(3) -0.0050(2) -0.0008(2) 0.0013(2)
Au4 0.0155(3) 0.0166(3) 0.0041(3) 0.000 0.0010(2) 0.000
Au5 0.0060(3) 0.0213(4) 0.0095(3) 0.000 -0.0003(2) 0.000
Cu5 0.0060(3) 0.0213(4) 0.0095(3) 0.000 -0.0003(2) 0.000
Au6 0.0127(3) 0.0239(4) 0.0058(3) 0.000 -0.0011(2) 0.000

loop_
_atom_type_symbol
_atom_type_description
_atom_type_scat_dispersion_real
_atom_type_scat_dispersion_imag
_atom_type_scat_source
Cu Cu 0.3201 1.2651 'International Tables Vol C Tables 4.2.6.8 and 6.1.1.4'
In In -0.7276 1.3100 'International Tables Vol C Tables 4.2.6.8 and 6.1.1.4'
Eu Eu -0.1578 3.6682 'International Tables Vol C Tables 4.2.6.8 and 6.1.1.4'
Au Au -2.0133 8.8022 'International Tables Vol C Tables 4.2.6.8 and 6.1.1.4'

loop_
_geom_angle_atom_site_label_1
_geom_angle_atom_site_label_2
_geom_angle_atom_site_label_3
_geom_angle
_geom_angle_site_symmetry_1
_geom_angle_site_symmetry_3
Au4 Eu1 Au4 118.93(3) 2_565 2
Au4 Eu1 Au6 175.90(3) 2_565 2
Au4 Eu1 Au6 61.841(14) 2 2
Au4 Eu1 Au6 61.841(14) 2_565 2_565
Au4 Eu1 Au6 175.90(3) 2 2_565
Au6 Eu1 Au6 117.08(3) 2 2_565
Au4 Eu1 Au4 59.489(15) 2_565 6_656
Au4 Eu1 Au4 59.490(15) 2 6_656
Au6 Eu1 Au4 121.301(15) 2 6_656
Au6 Eu1 Au4 121.301(15) 2_565 6_656
Au4 Eu1 Au6 109.755(18) 2_565 6_556
Au4 Eu1 Au6 109.755(18) 2 6_556
Au6 Eu1 Au6 66.630(17) 2 6_556
Au6 Eu1 Au6 66.630(17) 2_565 6_556
Au4 Eu1 Au6 133.98(3) 6_656 6_556
Au4 Eu1 Cu3 91.486(17) 2_565 2_565
Au4 Eu1 Cu3 132.57(2) 2 2_565
Au6 Eu1 Cu3 90.47(2) 2 2_565
Au6 Eu1 Cu3 50.491(17) 2_565 2_565
Au4 Eu1 Cu3 131.77(3) 6_656 2_565
Au6 Eu1 Cu3 90.01(2) 6_556 2_565
Au4 Eu1 Au3 91.486(17) 2_565 2_565
Au4 Eu1 Au3 132.57(2) 2 2_565
Au6 Eu1 Au3 90.47(2) 2 2_565
Au6 Eu1 Au3 50.491(17) 2_565 2_565
Au4 Eu1 Au3 131.77(3) 6_656 2_565
Au6 Eu1 Au3 90.01(2) 6_556 2_565
Cu3 Eu1 Au3 0.000(18) 2_565 2_565
Au4 Eu1 Cu3 132.57(2) 2_565 8_656
Au4 Eu1 Cu3 91.486(17) 2 8_656
Au6 Eu1 Cu3 50.491(17) 2 8_656
Au6 Eu1 Cu3 90.47(2) 2_565 8_656
Au4 Eu1 Cu3 131.77(3) 6_656 8_656
Au6 Eu1 Cu3 90.01(2) 6_556 8_656
Cu3 Eu1 Cu3 44.38(2) 2_565 8_656
Au3 Eu1 Cu3 44.38(2) 2_565 8_656
Au4 Eu1 Au3 132.57(2) 2_565 8_656
Au4 Eu1 Au3 91.486(17) 2 8_656
Au6 Eu1 Au3 50.491(17) 2 8_656
Au6 Eu1 Au3 90.47(2) 2_565 8_656
Au4 Eu1 Au3 131.77(3) 6_656 8_656
Au6 Eu1 Au3 90.01(2) 6_556 8_656
Cu3 Eu1 Au3 44.38(2) 2_565 8_656
Au3 Eu1 Au3 44.38(2) 2_565 8_656
Cu3 Eu1 Au3 0.00(3) 8_656 8_656
Au4 Eu1 In2 90.70(2) 2_565 .
Au4 Eu1 In2 90.70(2) 2 .
Au6 Eu1 In2 93.32(2) 2 .
Au6 Eu1 In2 93.32(2) 2_565 .
Au4 Eu1 In2 89.10(3) 6_656 .
Au6 Eu1 In2 136.92(3) 6_556 .
Cu3 Eu1 In2 50.76(2) 2_565 .
Au3 Eu1 In2 50.76(2) 2_565 .
Cu3 Eu1 In2 50.76(2) 8_656 .
Au3 Eu1 In2 50.76(2) 8_656 .
Au4 Eu1 Au5 85.554(19) 2_565 .
Au4 Eu1 Au5 85.554(19) 2 .
Au6 Eu1 Au5 90.528(19) 2 .
Au6 Eu1 Au5 90.528(19) 2_565 .
Au4 Eu1 Au5 83.51(2) 6_656 .
Au6 Eu1 Au5 50.476(19) 6_556 .
Cu3 Eu1 Au5 135.59(2) 2_565 .
Au3 Eu1 Au5 135.59(2) 2_565 .
Cu3 Eu1 Au5 135.59(2) 8_656 .
Au3 Eu1 Au5 135.59(2) 8_656 .
In2 Eu1 Au5 172.61(3) . .
Au6 In2 Cu3 112.68(4) 1_556 3_646
Au6 In2 Cu3 112.68(4) 1_556 5_666
Cu3 In2 Cu3 52.49(3) 3_646 5_666
Au6 In2 Au3 112.68(4) 1_556 3_646
Cu3 In2 Au3 0.00(3) 3_646 3_646
Cu3 In2 Au3 52.49(3) 5_666 3_646
Au6 In2 Au3 112.68(4) 1_556 5_666
Cu3 In2 Au3 52.49(3) 3_646 5_666
Cu3 In2 Au3 0.000(18) 5_666 5_666
Au3 In2 Au3 52.49(3) 3_646 5_666
Au6 In2 Cu3 116.42(4) 1_556 8_656
Cu3 In2 Cu3 105.51(3) 3_646 8_656
Cu3 In2 Cu3 130.89(4) 5_666 8_656
Au3 In2 Cu3 105.51(3) 3_646 8_656
Au3 In2 Cu3 130.89(4) 5_666 8_656
Au6 In2 Au3 116.42(4) 1_556 8_656
Cu3 In2 Au3 105.51(3) 3_646 8_656
Cu3 In2 Au3 130.89(4) 5_666 8_656
Au3 In2 Au3 105.51(3) 3_646 8_656
Au3 In2 Au3 130.89(4) 5_666 8_656
Cu3 In2 Au3 0.00(2) 8_656 8_656
Au6 In2 Au3 116.42(4) 1_556 2_565
Cu3 In2 Au3 130.89(4) 3_646 2_565
Cu3 In2 Au3 105.51(3) 5_666 2_565
Au3 In2 Au3 130.89(4) 3_646 2_565
Au3 In2 Au3 105.51(3) 5_666 2_565
Cu3 In2 Au3 51.94(3) 8_656 2_565
Au3 In2 Au3 51.94(3) 8_656 2_565
Au6 In2 Cu3 116.42(4) 1_556 2_565
Cu3 In2 Cu3 130.89(4) 3_646 2_565
Cu3 In2 Cu3 105.51(3) 5_666 2_565
Au3 In2 Cu3 130.89(4) 3_646 2_565
Au3 In2 Cu3 105.51(3) 5_666 2_565
Cu3 In2 Cu3 51.94(3) 8_656 2_565
Au3 In2 Cu3 51.94(3) 8_656 2_565
Au3 In2 Cu3 0.000(12) 2_565 2_565
Au6 In2 Cu5 112.85(2) 1_556 2
Cu3 In2 Cu5 56.07(2) 3_646 2
Cu3 In2 Cu5 104.88(3) 5_666 2
Au3 In2 Cu5 56.07(2) 3_646 2
Au3 In2 Cu5 104.88(3) 5_666 2
Cu3 In2 Cu5 54.87(2) 8_656 2
Au3 In2 Cu5 54.87(2) 8_656 2
Au3 In2 Cu5 103.39(3) 2_565 2
Cu3 In2 Cu5 103.39(3) 2_565 2
Au6 In2 Au5 112.85(2) 1_556 2
Cu3 In2 Au5 56.07(2) 3_646 2
Cu3 In2 Au5 104.88(3) 5_666 2
Au3 In2 Au5 56.07(2) 3_646 2
Au3 In2 Au5 104.88(3) 5_666 2
Cu3 In2 Au5 54.87(2) 8_656 2
Au3 In2 Au5 54.87(2) 8_656 2
Au3 In2 Au5 103.39(3) 2_565 2
Cu3 In2 Au5 103.39(3) 2_565 2
Cu5 In2 Au5 0.00(2) 2 2
Au6 In2 Cu5 112.85(2) 1_556 2_565
Cu3 In2 Cu5 104.88(3) 3_646 2_565
Cu3 In2 Cu5 56.07(2) 5_666 2_565
Au3 In2 Cu5 104.88(3) 3_646 2_565
Au3 In2 Cu5 56.07(2) 5_666 2_565
Cu3 In2 Cu5 103.39(3) 8_656 2_565
Au3 In2 Cu5 103.39(3) 8_656 2_565
Au3 In2 Cu5 54.87(2) 2_565 2_565
Cu3 In2 Cu5 54.87(2) 2_565 2_565
Cu5 In2 Cu5 134.30(4) 2 2_565
Au5 In2 Cu5 134.30(4) 2 2_565
Cu3 Au3 Au3 0.00(4) 7_575 7_575
Cu3 Au3 Au5 121.967(16) 7_575 .
Au3 Au3 Au5 121.967(16) 7_575 .
Cu3 Au3 Au4 61.964(15) 7_575 2_565
Au3 Au3 Au4 61.964(15) 7_575 2_565
Au5 Au3 Au4 111.04(3) . 2_565
Cu3 Au3 Cu5 121.432(16) 7_575 6_656
Au3 Au3 Cu5 121.432(16) 7_575 6_656
Au5 Au3 Cu5 110.99(2) . 6_656
Au4 Au3 Cu5 120.45(3) 2_565 6_656
Cu3 Au3 Au5 121.432(16) 7_575 6_656
Au3 Au3 Au5 121.432(16) 7_575 6_656
Au5 Au3 Au5 110.99(2) . 6_656
Au4 Au3 Au5 120.45(3) 2_565 6_656
Cu5 Au3 Au5 0.00(3) 6_656 6_656
Cu3 Au3 Au6 120.637(15) 7_575 .
Au3 Au3 Au6 120.637(15) 7_575 .
Au5 Au3 Au6 65.20(2) . .
Au4 Au3 Au6 176.08(3) 2_565 .
Cu5 Au3 Au6 61.32(2) 6_656 .
Au5 Au3 Au6 61.32(2) 6_656 .
Cu3 Au3 Au4 120.260(14) 7_575 6_656
Au3 Au3 Au4 120.260(14) 7_575 6_656
Au5 Au3 Au4 105.40(3) . 6_656
Au4 Au3 Au4 68.730(17) 2_565 6_656
Cu5 Au3 Au4 60.78(2) 6_656 6_656
Au5 Au3 Au4 60.78(2) 6_656 6_656
Au6 Au3 Au4 110.71(2) . 6_656
Cu3 Au3 Au3 180.0 7_575 7_565
Au3 Au3 Au3 180.0 7_575 7_565
Au5 Au3 Au3 58.033(16) . 7_565
Au4 Au3 Au3 118.036(15) 2_565 7_565
Cu5 Au3 Au3 58.568(16) 6_656 7_565
Au5 Au3 Au3 58.568(16) 6_656 7_565
Au6 Au3 Au3 59.363(15) . 7_565
Au4 Au3 Au3 59.740(14) 6_656 7_565
Cu3 Au3 Cu3 180.0 7_575 7_565
Au3 Au3 Cu3 180.0 7_575 7_565
Au5 Au3 Cu3 58.033(16) . 7_565
Au4 Au3 Cu3 118.036(15) 2_565 7_565
Cu5 Au3 Cu3 58.568(16) 6_656 7_565
Au5 Au3 Cu3 58.568(16) 6_656 7_565
Au6 Au3 Cu3 59.363(15) . 7_565
Au4 Au3 Cu3 59.740(14) 6_656 7_565
Au3 Au3 Cu3 0.00(3) 7_565 7_565
Cu3 Au3 In2 63.755(16) 7_575 5_666
Au3 Au3 In2 63.755(16) 7_575 5_666
Au5 Au3 In2 132.20(3) . 5_666
Au4 Au3 In2 111.45(3) 2_565 5_666
Cu5 Au3 In2 62.829(19) 6_656 5_666
Au5 Au3 In2 62.829(19) 6_656 5_666
Au6 Au3 In2 72.45(2) . 5_666
Au4 Au3 In2 109.55(3) 6_656 5_666
Au3 Au3 In2 116.245(15) 7_565 5_666
Cu3 Au3 In2 116.245(15) 7_565 5_666
Cu3 Au4 Au3 0.000(11) 8_655 8_655
Cu3 Au4 Cu3 56.07(3) 8_655 2_564
Au3 Au4 Cu3 56.07(3) 8_655 2_564
Cu3 Au4 Au3 56.07(3) 8_655 2_564
Au3 Au4 Au3 56.07(3) 8_655 2_564
Cu3 Au4 Au3 0.00(4) 2_564 2_564
Cu3 Au4 Au5 148.943(19) 8_655 .
Au3 Au4 Au5 148.943(19) 8_655 .
Cu3 Au4 Au5 148.943(19) 2_564 .
Au3 Au4 Au5 148.943(19) 2_564 .
Cu3 Au4 Cu3 146.77(2) 8_655 6_556
Au3 Au4 Cu3 146.77(2) 8_655 6_556
Cu3 Au4 Cu3 111.270(17) 2_564 6_556
Au3 Au4 Cu3 111.270(17) 2_564 6_556
Au5 Au4 Cu3 57.937(19) . 6_556
Cu3 Au4 Au3 146.77(2) 8_655 6_556
Au3 Au4 Au3 146.77(2) 8_655 6_556
Cu3 Au4 Au3 111.270(17) 2_564 6_556
Au3 Au4 Au3 111.270(17) 2_564 6_556
Au5 Au4 Au3 57.937(19) . 6_556
Cu3 Au4 Au3 0.00(3) 6_556 6_556
Cu3 Au4 Cu3 111.270(17) 8_655 4_455
Au3 Au4 Cu3 111.270(17) 8_655 4_455
Cu3 Au4 Cu3 146.77(2) 2_564 4_455
Au3 Au4 Cu3 146.77(2) 2_564 4_455
Au5 Au4 Cu3 57.937(19) . 4_455
Cu3 Au4 Cu3 60.52(3) 6_556 4_455
Au3 Au4 Cu3 60.52(3) 6_556 4_455
Cu3 Au4 Au3 111.270(17) 8_655 4_455
Au3 Au4 Au3 111.270(17) 8_655 4_455
Cu3 Au4 Au3 146.77(2) 2_564 4_455
Au3 Au4 Au3 146.77(2) 2_564 4_455
Au5 Au4 Au3 57.937(19) . 4_455
Cu3 Au4 Au3 60.52(3) 6_556 4_455
Au3 Au4 Au3 60.52(3) 6_556 4_455
Cu3 Au4 Au3 0.00(3) 4_455 4_455
Cu3 Au4 In2 61.33(2) 8_655 1_554
Au3 Au4 In2 61.33(2) 8_655 1_554
Cu3 Au4 In2 61.33(2) 2_564 1_554
Au3 Au4 In2 61.33(2) 2_564 1_554
Au5 Au4 In2 108.98(3) . 1_554
Cu3 Au4 In2 144.78(2) 6_556 1_554
Au3 Au4 In2 144.78(2) 6_556 1_554
Cu3 Au4 In2 144.78(2) 4_455 1_554
Au3 Au4 In2 144.78(2) 4_455 1_554
Cu3 Au4 Au4 57.38(2) 8_655 5
Au3 Au4 Au4 57.38(2) 8_655 5
Cu3 Au4 Au4 105.79(3) 2_564 5
Au3 Au4 Au4 105.79(3) 2_564 5
Au5 Au4 Au4 105.24(2) . 5
Cu3 Au4 Au4 106.29(3) 6_556 5
Au3 Au4 Au4 106.29(3) 6_556 5
Cu3 Au4 Au4 53.893(19) 4_455 5
Au3 Au4 Au4 53.893(19) 4_455 5
In2 Au4 Au4 108.81(2) 1_554 5
Au3 Au5 Cu3 63.93(3) . 7_565
Au3 Au5 Au3 63.93(3) . 7_565
Cu3 Au5 Au3 0.00(3) 7_565 7_565
Au3 Au5 Cu3 177.12(3) . 4_455
Cu3 Au5 Cu3 116.52(2) 7_565 4_455
Au3 Au5 Cu3 116.52(2) 7_565 4_455
Au3 Au5 Au3 177.12(3) . 4_455
Cu3 Au5 Au3 116.52(2) 7_565 4_455
Au3 Au5 Au3 116.52(2) 7_565 4_455
Cu3 Au5 Au3 0.00(3) 4_455 4_455
Au3 Au5 Cu3 116.52(2) . 6_556
Cu3 Au5 Cu3 177.12(3) 7_565 6_556
Au3 Au5 Cu3 177.12(3) 7_565 6_556
Cu3 Au5 Cu3 62.86(3) 4_455 6_556
Au3 Au5 Cu3 62.86(3) 4_455 6_556
Au3 Au5 Au3 116.52(2) . 6_556
Cu3 Au5 Au3 177.12(3) 7_565 6_556
Au3 Au5 Au3 177.12(3) 7_565 6_556
Cu3 Au5 Au3 62.86(3) 4_455 6_556
Au3 Au5 Au3 62.86(3) 4_455 6_556
Cu3 Au5 Au3 0.000(14) 6_556 6_556
Au3 Au5 Au4 115.86(3) . .
Cu3 Au5 Au4 115.86(3) 7_565 .
Au3 Au5 Au4 115.86(3) 7_565 .
Cu3 Au5 Au4 61.28(2) 4_455 .
Au3 Au5 Au4 61.28(2) 4_455 .
Cu3 Au5 Au4 61.28(2) 6_556 .
Au3 Au5 Au4 61.28(2) 6_556 .
Au3 Au5 Au6 121.98(2) . 6_556
Cu3 Au5 Au6 121.98(2) 7_565 6_556
Au3 Au5 Au6 121.98(2) 7_565 6_556
Cu3 Au5 Au6 60.45(2) 4_455 6_556
Au3 Au5 Au6 60.45(2) 4_455 6_556
Cu3 Au5 Au6 60.45(2) 6_556 6_556
Au3 Au5 Au6 60.45(2) 6_556 6_556
Au4 Au5 Au6 110.42(3) . 6_556
Au3 Au5 In2 62.22(2) . 2_564
Cu3 Au5 In2 120.64(3) 7_565 2_564
Au3 Au5 In2 120.64(3) 7_565 2_564
Cu3 Au5 In2 118.55(3) 4_455 2_564
Au3 Au5 In2 118.55(3) 4_455 2_564
Cu3 Au5 In2 61.10(2) 6_556 2_564
Au3 Au5 In2 61.10(2) 6_556 2_564
Au4 Au5 In2 108.61(2) . 2_564
Au6 Au5 In2 71.42(2) 6_556 2_564
Au3 Au5 In2 120.64(3) . 2_554
Cu3 Au5 In2 62.22(2) 7_565 2_554
Au3 Au5 In2 62.22(2) 7_565 2_554
Cu3 Au5 In2 61.10(2) 4_455 2_554
Au3 Au5 In2 61.10(2) 4_455 2_554
Cu3 Au5 In2 118.55(3) 6_556 2_554
Au3 Au5 In2 118.55(3) 6_556 2_554
Au4 Au5 In2 108.61(2) . 2_554
Au6 Au5 In2 71.42(2) 6_556 2_554
In2 Au5 In2 134.30(4) 2_564 2_554
In2 Au6 Au3 145.10(2) 1_554 .
In2 Au6 Cu3 145.10(2) 1_554 7_565
Au3 Au6 Cu3 61.27(3) . 7_565
In2 Au6 Au3 145.10(2) 1_554 7_565
Au3 Au6 Au3 61.27(3) . 7_565
Cu3 Au6 Au3 0.00(3) 7_565 7_565
In2 Au6 Cu5 145.34(4) 1_554 6_656
Au3 Au6 Cu5 58.23(2) . 6_656
Cu3 Au6 Cu5 58.23(2) 7_565 6_656
Au3 Au6 Cu5 58.23(2) 7_565 6_656
In2 Au6 Au5 145.34(4) 1_554 6_656
Au3 Au6 Au5 58.23(2) . 6_656
Cu3 Au6 Au5 58.23(2) 7_565 6_656
Au3 Au6 Au5 58.23(2) 7_565 6_656
Cu5 Au6 Au5 0.00(2) 6_656 6_656
In2 Au6 Au5 113.32(3) 1_554 .
Au3 Au6 Au5 55.693(19) . .
Cu3 Au6 Au5 55.693(19) 7_565 .
Au3 Au6 Au5 55.693(19) 7_565 .
Cu5 Au6 Au5 101.341(18) 6_656 .
Au5 Au6 Au5 101.341(18) 6_656 .
In2 Au6 Eu1 76.45(2) 1_554 2_554
Au3 Au6 Eu1 120.36(3) . 2_554
Cu3 Au6 Eu1 68.66(2) 7_565 2_554
Au3 Au6 Eu1 68.66(2) 7_565 2_554
Cu5 Au6 Eu1 117.255(16) 6_656 2_554
Au5 Au6 Eu1 117.255(16) 6_656 2_554
Au5 Au6 Eu1 70.394(18) . 2_554
In2 Au6 Eu1 76.45(2) 1_554 2_564
Au3 Au6 Eu1 68.66(2) . 2_564
Cu3 Au6 Eu1 120.36(3) 7_565 2_564
Au3 Au6 Eu1 120.36(3) 7_565 2_564
Cu5 Au6 Eu1 117.255(16) 6_656 2_564
Au5 Au6 Eu1 117.255(16) 6_656 2_564
Au5 Au6 Eu1 70.394(18) . 2_564
Eu1 Au6 Eu1 117.08(3) 2_554 2_564
In2 Au6 Eu1 76.13(3) 1_554 6_656
Au3 Au6 Eu1 116.69(2) . 6_656
Cu3 Au6 Eu1 116.69(2) 7_565 6_656
Au3 Au6 Eu1 116.69(2) 7_565 6_656
Cu5 Au6 Eu1 69.20(2) 6_656 6_656
Au5 Au6 Eu1 69.20(2) 6_656 6_656
Au5 Au6 Eu1 170.54(3) . 6_656
Eu1 Au6 Eu1 113.370(17) 2_554 6_656
Eu1 Au6 Eu1 113.370(17) 2_564 6_656

loop_
_geom_bond_atom_site_label_1
_geom_bond_atom_site_label_2
_geom_bond_distance
_geom_bond_site_symmetry_2
Eu1 Au4 3.1491(5) 2_565
Eu1 Au4 3.1491(5) 2
Eu1 Au6 3.1798(5) 2
Eu1 Au6 3.1798(5) 2_565
Eu1 Au4 3.1856(9) 6_656
Eu1 Au6 3.1907(10) 6_556
Eu1 Cu3 3.3913(9) 2_565
Eu1 Au3 3.3913(9) 2_565
Eu1 Cu3 3.3913(9) 8_656
Eu1 Au3 3.3913(9) 8_656
Eu1 In2 3.4325(13) .
Eu1 Au5 3.4332(10) .
In2 Au6 2.6968(11) 1_556
In2 Cu3 2.8964(11) 3_646
In2 Cu3 2.8964(11) 5_666
In2 Au3 2.8964(11) 3_646
In2 Au3 2.8964(11) 5_666
In2 Cu3 2.9250(11) 8_656
In2 Au3 2.9250(11) 8_656
In2 Au3 2.9250(11) 2_565
In2 Cu3 2.9250(11) 2_565
In2 Cu5 2.9433(5) 2
In2 Au5 2.9433(5) 2
In2 Cu5 2.9433(5) 2_565
Au3 Cu3 2.5617(14) 7_575
Au3 Au3 2.5617(14) 7_575
Au3 Au5 2.7039(8) .
Au3 Au4 2.7250(8) 2_565
Au3 Cu5 2.7451(8) 6_656
Au3 Au5 2.7451(8) 6_656
Au3 Au6 2.8091(8) .
Au3 Au4 2.8407(8) 6_656
Au3 Au3 2.8630(14) 7_565
Au3 Cu3 2.8630(14) 7_565
Au3 In2 2.8964(11) 5_666
Au4 Cu3 2.7250(8) 8_655
Au4 Au3 2.7250(8) 8_655
Au4 Cu3 2.7250(8) 2_564
Au4 Au3 2.7250(8) 2_564
Au4 Au5 2.8270(9) .
Au4 Cu3 2.8407(8) 6_556
Au4 Au3 2.8407(8) 6_556
Au4 Cu3 2.8407(8) 4_455
Au4 Au3 2.8407(8) 4_455
Au4 In2 2.9920(12) 1_554
Au4 Au4 3.1431(6) 5
Au5 Cu3 2.7039(8) 7_565
Au5 Au3 2.7039(8) 7_565
Au5 Cu3 2.7451(8) 4_455
Au5 Au3 2.7451(8) 4_455
Au5 Cu3 2.7451(8) 6_556
Au5 Au3 2.7451(8) 6_556
Au5 Au6 2.8328(9) 6_556
Au5 In2 2.9433(5) 2_564
Au5 In2 2.9433(5) 2_554
Au6 In2 2.6968(11) 1_554
Au6 Cu3 2.8091(8) 7_565
Au6 Au3 2.8091(8) 7_565
Au6 Cu5 2.8328(9) 6_656
Au6 Au5 2.8328(9) 6_656
Au6 Eu1 3.1798(5) 2_554
Au6 Eu1 3.1798(5) 2_564
Au6 Eu1 3.1907(10) 6_656
